data_4109116
loop_
_publ_author_name
'Kil Sik Min'
'Antonio G. DiPasquale'
'James A. Golen'
'Arnold L. Rheingold'
'Joel S. Miller'

_publ_section_title
;
 Synthesis, Structure, and Magnetic Properties of Valence Ambiguous
 Dinuclear Antiferromagnetically Coupled Cobalt and Ferromagnetically
 Coupled Iron Complexes Containing the Chloranilate(2-) and the
 Significantly Stronger Coupling Chloranilate(.3-) Radical Trianion
;
_journal_name_full 'Journal of the American Chemical Society'
_journal_page_first 2360
_journal_page_last 2368
_journal_paper_doi 10.1021/ja067208q
_journal_volume 129
_journal_year 2007
_chemical_formula_sum 'C44 H39 B4 Cl2 Co2 F16 N9 O4'
_chemical_formula_weight 1293.83
_chemical_name_common KS-108-03
_chemical_name_systematic
;
 ?
;
_space_group.centring_type P

_space_group_IT_number 2
_space_group.IT_number 2

_symmetry_cell_setting triclinic
_symmetry_space_group_name_Hall '-P 1'
_symmetry_space_group_name_H-M 'P -1'
_atom_sites_solution_hydrogens geom
_atom_sites_solution_primary direct
_atom_sites_solution_secondary difmap
_audit_creation_method SHELXL-97
_cell_angle_alpha 88.531(4)
_cell_angle_beta 79.184(4)
_cell_angle_gamma 77.100(4)
_cell_formula_units_Z 1
_cell_length_a 9.005(2)
_cell_length_b 10.239(2)
_cell_length_c 14.930(4)
_cell_measurement_reflns_used 8388
_cell_measurement_temperature 208(2)
_cell_measurement_theta_max 28.06
_cell_measurement_theta_min 2.36
_cell_volume 1317.8(5)
_computing_cell_refinement 'Bruker SMART'
_computing_data_collection 'Bruker SMART'
_computing_data_reduction 'Bruker SAINT'
_computing_molecular_graphics ORTEP-32
_computing_publication_material WinGX
_computing_structure_refinement SHELXL-97
_computing_structure_solution DIRDIF-99
_diffrn_ambient_temperature 208(2)
_diffrn_measured_fraction_theta_full 0.987
_diffrn_measured_fraction_theta_max 0.923
_diffrn_measurement_device_type 'CCD area detector'
_diffrn_measurement_method 'phi and omega scans'
_diffrn_radiation_monochromator graphite
_diffrn_radiation_source 'fine-focus sealed tube'
_diffrn_radiation_type MoK\a
_diffrn_radiation_wavelength 0.71073
_diffrn_reflns_av_R_equivalents 0.0408
_diffrn_reflns_av_sigmaI/netI 0.0561
_diffrn_reflns_limit_h_max 11
_diffrn_reflns_limit_h_min -11
_diffrn_reflns_limit_k_max 13
_diffrn_reflns_limit_k_min -12
_diffrn_reflns_limit_l_max 19
_diffrn_reflns_limit_l_min -19
_diffrn_reflns_number 15518
_diffrn_reflns_theta_full 25.00
_diffrn_reflns_theta_max 28.16
_diffrn_reflns_theta_min 2.36
_exptl_absorpt_coefficient_mu 0.840
_exptl_absorpt_correction_T_max 0.9236
_exptl_absorpt_correction_T_min 0.9236
_exptl_absorpt_correction_type multi-scan
_exptl_absorpt_process_details SADABS
_exptl_crystal_colour brown
_exptl_crystal_density_diffrn 1.630
_exptl_crystal_description block
_exptl_crystal_F_000 576
_exptl_crystal_size_max 0.10
_exptl_crystal_size_mid 0.10
_exptl_crystal_size_min 0.10
_platon_squeeze_details
;
 SQUEEZE (PLATON, A.Spek) was used to treat diffuse solvent/anion 
 contributions.  Total electron count found = 190/unit cell.  calculated for
 four BF4- and one CH3CN (the re'xtal solvent) = 188/unit cell.  The intensive
 properties (density, F(000), etc.) reflect these contributions.
;
_refine_diff_density_max 0.657
_refine_diff_density_min -0.819
_refine_diff_density_rms 0.093
_refine_ls_extinction_method none
_refine_ls_goodness_of_fit_ref 1.092
_refine_ls_hydrogen_treatment constr
_refine_ls_matrix_type full
_refine_ls_number_parameters 263
_refine_ls_number_reflns 5948
_refine_ls_number_restraints 0
_refine_ls_restrained_S_all 1.092
_refine_ls_R_factor_all 0.0805
_refine_ls_R_factor_gt 0.0641
_refine_ls_shift/su_max 0.000
_refine_ls_shift/su_mean 0.000
_refine_ls_structure_factor_coef Fsqd
_refine_ls_weighting_details 'calc w=1/[\s^2^(Fo^2^)+(0.0675P)^2^+1.4600P] where P=(Fo^2^+2Fc^2^)/3'
_refine_ls_weighting_scheme calc
_refine_ls_wR_factor_gt 0.1465
_refine_ls_wR_factor_ref 0.1534
_reflns_number_gt 4837
_reflns_number_total 5948
_reflns_threshold_expression >2sigma(I)
_cod_data_source_file ja067208qsi20061008_025137.cif
_cod_data_source_block jsm123
_cod_depositor_comments
;
The following automatic conversions were performed:

'_space_group.centring_type' value 'primitive' was replaced with the
value 'P' as specified in the replacement file
'/home/antanas/src/cod-tools/trunk/data/replacement-values/replacement_values.lst'.

Automatic conversion script
Id: cif_fix_values 5642 2017-10-24 12:04:52Z antanas 
;
_cod_database_code 4109116

loop_
_symmetry_equiv_pos_as_xyz
'x, y, z'
'-x, -y, -z'

loop_
_atom_site_label
_atom_site_type_symbol
_atom_site_fract_x
_atom_site_fract_y
_atom_site_fract_z
_atom_site_U_iso_or_equiv
_atom_site_adp_type
_atom_site_occupancy
_atom_site_symmetry_multiplicity
_atom_site_calc_flag
_atom_site_refinement_flags
C1 C 0.0998(4) 0.1103(4) 0.8530(3) 0.0363(8) Uani 1 1 d .
H1 H 0.0873 0.1565 0.9085 0.044 Uiso 1 1 calc R
C2 C -0.0148(5) 0.0481(4) 0.8374(3) 0.0436(10) Uani 1 1 d .
H2 H -0.1035 0.0495 0.8824 0.052 Uiso 1 1 calc R
C3 C 0.0031(5) -0.0142(5) 0.7569(3) 0.0488(11) Uani 1 1 d .
H3 H -0.0742 -0.0561 0.7450 0.059 Uiso 1 1 calc R
C4 C 0.1352(5) -0.0170(4) 0.6909(3) 0.0384(9) Uani 1 1 d .
H4 H 0.1482 -0.0594 0.6339 0.046 Uiso 1 1 calc R
C5 C 0.2443(4) 0.0431(4) 0.7112(2) 0.0295(7) Uani 1 1 d .
C6 C 0.3948(4) 0.0402(4) 0.6512(2) 0.0342(8) Uani 1 1 d .
H6A H 0.3847 0.0362 0.5872 0.041 Uiso 1 1 calc R
H6B H 0.4716 -0.0390 0.6635 0.041 Uiso 1 1 calc R
C7 C 0.1814(4) 0.4492(4) 0.8397(3) 0.0333(8) Uani 1 1 d .
H7 H 0.1816 0.4304 0.9016 0.040 Uiso 1 1 calc R
C8 C 0.0963(5) 0.5677(4) 0.8163(3) 0.0399(9) Uani 1 1 d .
H8 H 0.0385 0.6313 0.8611 0.048 Uiso 1 1 calc R
C9 C 0.0971(5) 0.5917(4) 0.7266(3) 0.0424(10) Uani 1 1 d .
H9 H 0.0395 0.6738 0.7096 0.051 Uiso 1 1 calc R
C10 C 0.1764(4) 0.5031(4) 0.6619(3) 0.0351(8) Uani 1 1 d .
H10 H 0.1734 0.5210 0.6001 0.042 Uiso 1 1 calc R
C11 C 0.2638(4) 0.3833(4) 0.6877(2) 0.0284(7) Uani 1 1 d .
C12 C 0.3644(5) 0.2821(4) 0.6228(2) 0.0406(9) Uani 1 1 d .
H12A H 0.4419 0.3223 0.5837 0.049 Uiso 1 1 calc R
H12B H 0.3021 0.2518 0.5838 0.049 Uiso 1 1 calc R
C13 C 0.5965(5) 0.3520(4) 0.8433(3) 0.0373(9) Uani 1 1 d .
H13 H 0.5283 0.3733 0.8995 0.045 Uiso 1 1 calc R
C14 C 0.7280(5) 0.4030(5) 0.8232(4) 0.0538(12) Uani 1 1 d .
H14 H 0.7505 0.4583 0.8657 0.065 Uiso 1 1 calc R
C15 C 0.8252(6) 0.3727(6) 0.7412(4) 0.0636(14) Uani 1 1 d .
H15 H 0.9146 0.4078 0.7270 0.076 Uiso 1 1 calc R
C16 C 0.7930(5) 0.2917(5) 0.6795(3) 0.0501(11) Uani 1 1 d .
H16 H 0.8590 0.2705 0.6227 0.060 Uiso 1 1 calc R
C17 C 0.6620(4) 0.2422(4) 0.7030(3) 0.0342(8) Uani 1 1 d .
C18 C 0.6163(4) 0.1469(4) 0.6462(2) 0.0326(8) Uani 1 1 d .
H18A H 0.6672 0.0548 0.6581 0.039 Uiso 1 1 calc R
H18B H 0.6480 0.1646 0.5814 0.039 Uiso 1 1 calc R
C19 C 0.4114(4) 0.1150(3) 0.9674(2) 0.0217(6) Uani 1 1 d .
C20 C 0.5183(4) 0.0063(3) 0.9050(2) 0.0226(6) Uani 1 1 d .
C21 C 0.6059(4) -0.1033(3) 0.9401(2) 0.0223(6) Uani 1 1 d .
Cl1 Cl 0.72513(10) -0.22657(9) 0.86947(5) 0.0315(2) Uani 1 1 d .
Co1 Co 0.39073(5) 0.19304(4) 0.79819(3) 0.01961(14) Uani 1 1 d .
N1 N 0.2266(3) 0.1057(3) 0.79079(19) 0.0270(6) Uani 1 1 d .
N2 N 0.2650(3) 0.3589(3) 0.77599(19) 0.0267(6) Uani 1 1 d .
N3 N 0.5664(3) 0.2728(3) 0.78339(19) 0.0283(6) Uani 1 1 d .
N4 N 0.4452(3) 0.1643(3) 0.66946(18) 0.0285(6) Uani 1 1 d .
O1 O 0.3424(3) 0.2135(2) 0.92570(15) 0.0269(5) Uani 1 1 d .
O2 O 0.5206(3) 0.0269(2) 0.82183(14) 0.0254(5) Uani 1 1 d .

loop_
_atom_site_aniso_label
_atom_site_aniso_U_11
_atom_site_aniso_U_22
_atom_site_aniso_U_33
_atom_site_aniso_U_23
_atom_site_aniso_U_13
_atom_site_aniso_U_12
C1 0.040(2) 0.032(2) 0.0322(19) 0.0041(15) -0.0009(16) -0.0039(16)
C2 0.030(2) 0.041(2) 0.057(3) 0.0072(19) 0.0030(18) -0.0097(17)
C3 0.038(2) 0.048(3) 0.069(3) 0.009(2) -0.021(2) -0.0193(19)
C4 0.043(2) 0.029(2) 0.045(2) -0.0036(16) -0.0203(18) -0.0006(16)
C5 0.0359(19) 0.0273(18) 0.0265(17) -0.0016(13) -0.0101(14) -0.0052(14)
C6 0.043(2) 0.037(2) 0.0256(17) -0.0049(15) -0.0077(15) -0.0128(16)
C7 0.0358(19) 0.0301(19) 0.0339(19) -0.0051(15) -0.0131(16) -0.0010(15)
C8 0.047(2) 0.029(2) 0.044(2) -0.0075(16) -0.0199(18) 0.0007(17)
C9 0.035(2) 0.028(2) 0.060(3) 0.0046(18) -0.0227(19) 0.0124(15)
C10 0.039(2) 0.032(2) 0.034(2) 0.0106(15) -0.0104(16) -0.0052(16)
C11 0.0315(18) 0.0305(19) 0.0249(17) 0.0027(13) -0.0121(14) -0.0048(14)
C12 0.053(2) 0.040(2) 0.0226(17) 0.0081(15) -0.0100(17) 0.0054(18)
C13 0.044(2) 0.032(2) 0.039(2) -0.0003(16) -0.0161(17) -0.0076(17)
C14 0.052(3) 0.051(3) 0.068(3) -0.004(2) -0.023(2) -0.022(2)
C15 0.044(3) 0.063(3) 0.090(4) 0.009(3) -0.009(3) -0.030(2)
C16 0.033(2) 0.056(3) 0.059(3) 0.004(2) -0.002(2) -0.0124(19)
C17 0.0323(19) 0.031(2) 0.037(2) 0.0017(15) -0.0033(16) -0.0041(15)
C18 0.0353(19) 0.036(2) 0.0219(16) 0.0007(14) 0.0001(14) -0.0037(15)
C19 0.0235(15) 0.0199(16) 0.0193(14) 0.0005(12) -0.0032(12) -0.0006(12)
C20 0.0291(17) 0.0175(15) 0.0201(15) -0.0009(12) -0.0038(13) -0.0034(12)
C21 0.0272(16) 0.0184(15) 0.0172(14) -0.0049(11) -0.0033(12) 0.0031(12)
Cl1 0.0354(5) 0.0277(4) 0.0234(4) -0.0056(3) -0.0012(3) 0.0069(3)
Co1 0.0248(2) 0.0181(2) 0.0146(2) 0.00056(14) -0.00459(16) -0.00125(16)
N1 0.0304(15) 0.0256(15) 0.0241(14) 0.0030(11) -0.0039(11) -0.0057(12)
N2 0.0272(14) 0.0274(15) 0.0269(14) 0.0020(11) -0.0102(12) -0.0048(12)
N3 0.0305(15) 0.0270(15) 0.0285(15) 0.0006(11) -0.0114(12) -0.0043(12)
N4 0.0352(16) 0.0269(15) 0.0202(13) 0.0040(11) -0.0045(12) -0.0010(12)
O1 0.0315(13) 0.0235(12) 0.0209(11) -0.0032(9) -0.0060(9) 0.0052(9)
O2 0.0341(13) 0.0208(12) 0.0174(11) -0.0004(8) -0.0062(9) 0.0032(9)

loop_
_atom_type_symbol
_atom_type_description
_atom_type_scat_dispersion_real
_atom_type_scat_dispersion_imag
_atom_type_scat_source
C C 0.0033 0.0016 'International Tables Vol C Tables 4.2.6.8 and 6.1.1.4'
H H 0.0000 0.0000 'International Tables Vol C Tables 4.2.6.8 and 6.1.1.4'
B B 0.0013 0.0007 'International Tables Vol C Tables 4.2.6.8 and 6.1.1.4'
Cl Cl 0.1484 0.1585 'International Tables Vol C Tables 4.2.6.8 and 6.1.1.4'
Co Co 0.3494 0.9721 'International Tables Vol C Tables 4.2.6.8 and 6.1.1.4'
F F 0.0171 0.0103 'International Tables Vol C Tables 4.2.6.8 and 6.1.1.4'
N N 0.0061 0.0033 'International Tables Vol C Tables 4.2.6.8 and 6.1.1.4'
O O 0.0106 0.0060 'International Tables Vol C Tables 4.2.6.8 and 6.1.1.4'

loop_
_geom_angle_atom_site_label_1
_geom_angle_atom_site_label_2
_geom_angle_atom_site_label_3
_geom_angle
_geom_angle_site_symmetry_1
_geom_angle_site_symmetry_3
N1 C1 C2 120.8(4) . .
N1 C1 H1 119.6 . .
C2 C1 H1 119.6 . .
C3 C2 C1 118.8(4) . .
C3 C2 H2 120.6 . .
C1 C2 H2 120.6 . .
C2 C3 C4 120.4(4) . .
C2 C3 H3 119.8 . .
C4 C3 H3 119.8 . .
C5 C4 C3 117.9(4) . .
C5 C4 H4 121.1 . .
C3 C4 H4 121.1 . .
N1 C5 C4 121.9(3) . .
N1 C5 C6 113.8(3) . .
C4 C5 C6 124.2(3) . .
C5 C6 N4 108.1(3) . .
C5 C6 H6A 110.1 . .
N4 C6 H6A 110.1 . .
C5 C6 H6B 110.1 . .
N4 C6 H6B 110.1 . .
H6A C6 H6B 108.4 . .
N2 C7 C8 121.1(4) . .
N2 C7 H7 119.4 . .
C8 C7 H7 119.4 . .
C9 C8 C7 118.2(4) . .
C9 C8 H8 120.9 . .
C7 C8 H8 120.9 . .
C10 C9 C8 122.2(4) . .
C10 C9 H9 118.9 . .
C8 C9 H9 118.9 . .
C9 C10 C11 118.4(3) . .
C9 C10 H10 120.8 . .
C11 C10 H10 120.8 . .
N2 C11 C10 119.9(3) . .
N2 C11 C12 116.3(3) . .
C10 C11 C12 123.6(3) . .
C11 C12 N4 112.1(3) . .
C11 C12 H12A 109.2 . .
N4 C12 H12A 109.2 . .
C11 C12 H12B 109.2 . .
N4 C12 H12B 109.2 . .
H12A C12 H12B 107.9 . .
N3 C13 C14 119.9(4) . .
N3 C13 H13 120.1 . .
C14 C13 H13 120.1 . .
C15 C14 C13 119.6(4) . .
C15 C14 H14 120.2 . .
C13 C14 H14 120.2 . .
C14 C15 C16 120.2(4) . .
C14 C15 H15 119.9 . .
C16 C15 H15 119.9 . .
C15 C16 C17 118.1(4) . .
C15 C16 H16 120.9 . .
C17 C16 H16 120.9 . .
N3 C17 C16 121.5(4) . .
N3 C17 C18 113.9(3) . .
C16 C17 C18 124.6(4) . .
C17 C18 N4 108.3(3) . .
C17 C18 H18A 110.0 . .
N4 C18 H18A 110.0 . .
C17 C18 H18B 110.0 . .
N4 C18 H18B 110.0 . .
H18A C18 H18B 108.4 . .
O1 C19 C21 125.4(3) . 2_657
O1 C19 C20 113.9(3) . .
C21 C19 C20 120.7(3) 2_657 .
O2 C20 C21 124.8(3) . .
O2 C20 C19 114.6(3) . .
C21 C20 C19 120.6(3) . .
C19 C21 C20 118.6(3) 2_657 .
C19 C21 Cl1 120.8(2) 2_657 .
C20 C21 Cl1 120.4(2) . .
O1 Co1 N2 94.82(11) . .
O1 Co1 O2 84.64(9) . .
N2 Co1 O2 178.84(11) . .
O1 Co1 N4 177.40(11) . .
N2 Co1 N4 87.77(12) . .
O2 Co1 N4 92.77(11) . .
O1 Co1 N3 95.14(12) . .
N2 Co1 N3 90.09(12) . .
O2 Co1 N3 88.93(11) . .
N4 Co1 N3 85.02(13) . .
O1 Co1 N1 94.79(11) . .
N2 Co1 N1 90.39(12) . .
O2 Co1 N1 90.68(11) . .
N4 Co1 N1 85.00(13) . .
N3 Co1 N1 169.98(12) . .
C1 N1 C5 120.2(3) . .
C1 N1 Co1 126.4(3) . .
C5 N1 Co1 113.2(2) . .
C11 N2 C7 120.2(3) . .
C11 N2 Co1 114.1(2) . .
C7 N2 Co1 125.7(2) . .
C13 N3 C17 120.7(3) . .
C13 N3 Co1 126.2(3) . .
C17 N3 Co1 113.0(2) . .
C18 N4 C6 112.2(3) . .
C18 N4 C12 111.5(3) . .
C6 N4 C12 111.6(3) . .
C18 N4 Co1 106.0(2) . .
C6 N4 Co1 105.7(2) . .
C12 N4 Co1 109.5(2) . .
C19 O1 Co1 113.54(19) . .
C20 O2 Co1 113.2(2) . .

loop_
_geom_bond_atom_site_label_1
_geom_bond_atom_site_label_2
_geom_bond_distance
_geom_bond_site_symmetry_2
C1 N1 1.322(5) .
C1 C2 1.384(6) .
C1 H1 0.9400 .
C2 C3 1.341(6) .
C2 H2 0.9400 .
C3 C4 1.391(6) .
C3 H3 0.9400 .
C4 C5 1.352(5) .
C4 H4 0.9400 .
C5 N1 1.331(4) .
C5 C6 1.472(5) .
C6 N4 1.488(5) .
C6 H6A 0.9800 .
C6 H6B 0.9800 .
C7 N2 1.339(4) .
C7 C8 1.358(5) .
C7 H7 0.9400 .
C8 C9 1.355(6) .
C8 H8 0.9400 .
C9 C10 1.327(6) .
C9 H9 0.9400 .
C10 C11 1.390(5) .
C10 H10 0.9400 .
C11 N2 1.337(4) .
C11 C12 1.461(5) .
C12 N4 1.491(4) .
C12 H12A 0.9800 .
C12 H12B 0.9800 .
C13 N3 1.326(5) .
C13 C14 1.379(6) .
C13 H13 0.9400 .
C14 C15 1.362(7) .
C14 H14 0.9400 .
C15 C16 1.366(7) .
C15 H15 0.9400 .
C16 C17 1.369(6) .
C16 H16 0.9400 .
C17 N3 1.339(5) .
C17 C18 1.480(5) .
C18 N4 1.485(5) .
C18 H18A 0.9800 .
C18 H18B 0.9800 .
C19 O1 1.275(4) .
C19 C21 1.365(4) 2_657
C19 C20 1.507(4) .
C20 O2 1.252(4) .
C20 C21 1.374(4) .
C21 C19 1.365(4) 2_657
C21 Cl1 1.701(3) .
Co1 O1 1.878(2) .
Co1 N2 1.879(3) .
Co1 O2 1.904(2) .
Co1 N4 1.906(3) .
Co1 N3 1.912(3) .
Co1 N1 1.912(3) .

loop_
_platon_squeeze_void_nr
_platon_squeeze_void_average_x
_platon_squeeze_void_average_y
_platon_squeeze_void_average_z
_platon_squeeze_void_volume
_platon_squeeze_void_count_electrons
1 -0.001 -0.004 0.500 441.9 190.0
